data_1564441
loop_
_publ_author_name
'Han, Jing'
'Li, Qing'
'Yu, Zhong'
'Quan, Chun-yan'
'Liu, Xiang'
'Han, Jia-cai'

_publ_section_title
;
 Light-driven coordination anions-directed regulation of chromism in three
 metal complexes assembled by cyano-equipped dithienylethene ligand
;
_journal_name_full 'Inorganica Chimica Acta'
_journal_page_first 119666
_journal_paper_doi 10.1016/j.ica.2020.119666
_journal_volume 509
_journal_year 2020
_chemical_formula_sum 'C33 H24 F6 N2 O S2'
_chemical_formula_weight 642.66
_space_group_IT_number 15
_space_group_name_Hall '-C 2yc'
_space_group_name_H-M_alt 'C 1 2/c 1'
_symmetry_cell_setting monoclinic
_symmetry_space_group_name_H-M 'C 1 2/c 1'
_atom_sites_solution_hydrogens geom
_atom_sites_solution_primary direct
_atom_sites_solution_secondary difmap
_audit_creation_method SHELXL-97
_cell_angle_alpha 90.00
_cell_angle_beta 90.43(2)
_cell_angle_gamma 90.00
_cell_formula_units_Z 4
_cell_length_a 20.26(2)
_cell_length_b 13.972(15)
_cell_length_c 10.816(13)
_cell_measurement_reflns_used 671
_cell_measurement_temperature 296(2)
_cell_measurement_theta_max 18.0038
_cell_measurement_theta_min 2.5795
_cell_volume 3062(6)
_computing_structure_refinement 'SHELXL-97 (Sheldrick, 1997)'
_computing_structure_solution 'SHELXS-97 (Sheldrick, 1990)'
_diffrn_ambient_temperature 296(2)
_diffrn_measured_fraction_theta_full 0.997
_diffrn_measured_fraction_theta_max 0.997
_diffrn_measurement_device_type bruker-CCD
_diffrn_radiation_monochromator graphite
_diffrn_radiation_source 'fine-focus sealed tube'
_diffrn_radiation_type MoK\a
_diffrn_radiation_wavelength 0.71073
_diffrn_reflns_av_R_equivalents 0.1378
_diffrn_reflns_av_sigmaI/netI 0.1851
_diffrn_reflns_limit_h_max 24
_diffrn_reflns_limit_h_min -23
_diffrn_reflns_limit_k_max 16
_diffrn_reflns_limit_k_min -12
_diffrn_reflns_limit_l_max 12
_diffrn_reflns_limit_l_min -11
_diffrn_reflns_number 7338
_diffrn_reflns_theta_full 25.01
_diffrn_reflns_theta_max 25.01
_diffrn_reflns_theta_min 2.01
_exptl_absorpt_coefficient_mu 0.240
_exptl_crystal_colour yellow
_exptl_crystal_density_diffrn 1.394
_exptl_crystal_density_method 'not measured'
_exptl_crystal_description block
_exptl_crystal_F_000 1320
_refine_diff_density_max 0.444
_refine_diff_density_min -0.414
_refine_diff_density_rms 0.082
_refine_ls_extinction_coef 0.0024(8)
_refine_ls_extinction_expression Fc^*^=kFc[1+0.001xFc^2^\l^3^/sin(2\q)]^-1/4^
_refine_ls_extinction_method SHELXL
_refine_ls_goodness_of_fit_ref 1.036
_refine_ls_hydrogen_treatment mixed
_refine_ls_matrix_type full
_refine_ls_number_parameters 219
_refine_ls_number_reflns 2697
_refine_ls_number_restraints 21
_refine_ls_restrained_S_all 1.035
_refine_ls_R_factor_all 0.2109
_refine_ls_R_factor_gt 0.1056
_refine_ls_shift/su_max 0.001
_refine_ls_shift/su_mean 0.000
_refine_ls_structure_factor_coef Fsqd
_refine_ls_weighting_details 'calc w=1/[\s^2^(Fo^2^)+(0.0010P)^2^+7.2000P] where P=(Fo^2^+2Fc^2^)/3'
_refine_ls_weighting_scheme calc
_refine_ls_wR_factor_gt 0.2381
_refine_ls_wR_factor_ref 0.2962
_reflns_number_gt 1095
_reflns_number_total 2697
_reflns_threshold_expression >2sigma(I)
_cod_data_source_file 1.cif
_cod_data_source_block 4
_cod_original_cell_volume 3061(6)
_cod_original_sg_symbol_H-M C2/c
_cod_database_code 1564441

loop_
_symmetry_equiv_pos_as_xyz
'x, y, z'
'-x, y, -z+1/2'
'x+1/2, y+1/2, z'
'-x+1/2, y+1/2, -z+1/2'
'-x, -y, -z'
'x, -y, z-1/2'
'-x+1/2, -y+1/2, -z'
'x+1/2, -y+1/2, z-1/2'

loop_
_atom_site_label
_atom_site_type_symbol
_atom_site_fract_x
_atom_site_fract_y
_atom_site_fract_z
_atom_site_U_iso_or_equiv
_atom_site_adp_type
_atom_site_occupancy
_atom_site_symmetry_multiplicity
_atom_site_calc_flag
_atom_site_refinement_flags
_atom_site_disorder_assembly
_atom_site_disorder_group
S1 S 0.13873(7) 0.16618(10) 0.69260(13) 0.0932(5) Uani 1 1 d . . .
N1 N 0.2849(3) 0.1011(5) 0.0247(5) 0.146(2) Uani 1 1 d . . .
C1 C 0.2621(3) 0.1202(4) 0.1169(6) 0.107(2) Uani 1 1 d . . .
C2 C 0.2323(3) 0.1475(4) 0.2297(5) 0.0887(17) Uani 1 1 d . . .
C3 C 0.2038(3) 0.2364(4) 0.2385(5) 0.0990(19) Uani 1 1 d . . .
H3A H 0.2042 0.2779 0.1714 0.119 Uiso 1 1 calc R . .
C4 C 0.1748(3) 0.2633(4) 0.3467(5) 0.0930(18) Uani 1 1 d . . .
H4A H 0.1554 0.3235 0.3520 0.112 Uiso 1 1 calc R . .
C5 C 0.1735(2) 0.2031(4) 0.4493(5) 0.0772(15) Uani 1 1 d . . .
C6 C 0.2035(3) 0.1151(4) 0.4387(5) 0.0933(18) Uani 1 1 d . . .
H6A H 0.2036 0.0736 0.5058 0.112 Uiso 1 1 calc R . .
C7 C 0.2336(3) 0.0874(4) 0.3297(5) 0.0977(19) Uani 1 1 d . . .
H7A H 0.2546 0.0283 0.3246 0.117 Uiso 1 1 calc R . .
C8 C 0.1389(2) 0.2326(3) 0.5605(4) 0.0725(14) Uani 1 1 d . . .
C9 C 0.1027(2) 0.3127(4) 0.5772(4) 0.0749(15) Uani 1 1 d . . .
H9A H 0.0980 0.3594 0.5165 0.090 Uiso 1 1 calc R . .
C10 C 0.0729(2) 0.3198(3) 0.6928(4) 0.0699(14) Uani 1 1 d . . .
C11 C 0.0895(2) 0.2438(4) 0.7705(4) 0.0816(16) Uani 1 1 d . . .
C12 C 0.0709(3) 0.2296(4) 0.8998(5) 0.106(2) Uani 1 1 d . . .
H12A H 0.0430 0.2813 0.9257 0.159 Uiso 1 1 calc R . .
H12B H 0.1099 0.2280 0.9507 0.159 Uiso 1 1 calc R . .
H12C H 0.0475 0.1701 0.9077 0.159 Uiso 1 1 calc R . .
C13 C 0.0305(2) 0.4005(3) 0.7263(4) 0.0667(14) Uani 1 1 d . . .
C14 C 0.0533(3) 0.5002(4) 0.7053(5) 0.0967(19) Uani 1 1 d . . .
C15 C 0.0000 0.5646(5) 0.7500 0.084(2) Uani 1 2 d S . .
C16 C 0.0000 0.0018(10) 0.7500 0.328(3) Uani 1 2 d SU . 1
H16A H 0.0119 0.0590 0.7063 0.393 Uiso 0.50 1 d PR . 1
H16B H -0.0061 0.0122 0.8369 0.393 Uiso 0.50 1 d PR . 1
C17 C 0.0353(4) -0.1298(10) 0.6785(13) 0.322(3) Uani 0.50 1 d PU . 1
H17A H 0.0720 -0.1257 0.6232 0.387 Uiso 0.50 1 d PRD . 1
H17B H 0.0427 -0.1737 0.7454 0.387 Uiso 0.50 1 d PRD . 1
C18 C 0.0357(14) -0.0485(14) 0.650(2) 0.317(4) Uani 0.50 1 d PU A 2
H18A H 0.0388 0.0185 0.6684 0.475 Uiso 0.50 1 d PR A 2
H18B H -0.0083 -0.0632 0.6226 0.475 Uiso 0.50 1 d PR A 2
C19 C -0.0451(5) -0.0692(15) 0.7049(11) 0.247(11) Uani 0.50 1 d P . 1
H19A H -0.0599 -0.1076 0.7728 0.296 Uiso 0.50 1 d PRD . 1
H19B H -0.0794 -0.0545 0.6463 0.296 Uiso 0.50 1 d PR . 1
F1 F 0.10895(19) 0.5162(3) 0.7709(6) 0.198(2) Uani 1 1 d . . .
F2 F 0.0691(3) 0.5191(3) 0.5914(4) 0.202(2) Uani 1 1 d . . .
F3 F -0.02007(18) 0.6216(3) 0.6618(4) 0.1546(15) Uani 1 1 d . . .
O1 O -0.0034(5) -0.0984(12) 0.6638(9) 0.372(13) Uani 0.50 1 d PD . 1

loop_
_atom_site_aniso_label
_atom_site_aniso_U_11
_atom_site_aniso_U_22
_atom_site_aniso_U_33
_atom_site_aniso_U_23
_atom_site_aniso_U_13
_atom_site_aniso_U_12
S1 0.1133(10) 0.0786(9) 0.0880(10) 0.0196(8) 0.0174(8) 0.0186(8)
N1 0.193(5) 0.139(5) 0.107(4) -0.031(3) 0.038(4) -0.002(4)
C1 0.122(4) 0.091(4) 0.108(4) -0.015(4) 0.030(4) -0.001(4)
C2 0.098(3) 0.094(4) 0.074(3) -0.017(3) 0.012(3) -0.005(3)
C3 0.121(4) 0.091(4) 0.086(4) -0.003(3) 0.018(3) 0.008(3)
C4 0.108(4) 0.082(4) 0.089(4) 0.006(3) 0.019(3) 0.016(3)
C5 0.081(3) 0.075(3) 0.076(3) -0.004(3) 0.004(3) 0.006(3)
C6 0.109(4) 0.077(4) 0.095(4) -0.007(3) 0.010(3) 0.016(3)
C7 0.114(4) 0.078(4) 0.101(4) -0.025(3) 0.005(4) 0.018(3)
C8 0.080(3) 0.077(3) 0.061(3) 0.005(3) 0.005(2) 0.006(3)
C9 0.077(3) 0.078(3) 0.070(3) 0.005(3) 0.008(2) 0.005(3)
C10 0.071(3) 0.073(3) 0.065(3) -0.004(3) 0.013(2) 0.001(2)
C11 0.091(3) 0.092(4) 0.062(3) 0.007(3) 0.010(3) -0.003(3)
C12 0.137(5) 0.100(4) 0.082(4) 0.020(3) 0.024(3) 0.019(4)
C13 0.085(3) 0.058(3) 0.058(3) 0.001(2) 0.004(2) -0.004(2)
C14 0.118(4) 0.080(4) 0.093(4) -0.004(3) 0.026(3) -0.007(3)
C15 0.116(5) 0.079(5) 0.057(4) 0.000 -0.007(4) 0.000
C16 0.474(6) 0.102(5) 0.410(6) 0.000 0.254(6) 0.000
C17 0.468(6) 0.101(6) 0.401(6) -0.004(5) 0.263(6) 0.008(5)
C18 0.464(7) 0.093(6) 0.397(7) 0.007(6) 0.268(6) -0.004(6)
C19 0.140(10) 0.26(2) 0.34(3) -0.048(19) -0.122(13) -0.075(14)
F1 0.110(3) 0.086(3) 0.399(8) -0.044(4) -0.019(4) -0.011(2)
F2 0.347(5) 0.079(2) 0.182(3) 0.007(2) 0.165(4) -0.010(3)
F3 0.137(3) 0.180(3) 0.146(3) 0.096(3) -0.005(2) 0.014(3)
O1 0.40(2) 0.58(3) 0.140(9) -0.141(14) 0.065(14) 0.15(2)

loop_
_atom_type_symbol
_atom_type_description
_atom_type_scat_dispersion_real
_atom_type_scat_dispersion_imag
_atom_type_scat_source
C C 0.0033 0.0016 'International Tables Vol C Tables 4.2.6.8 and 6.1.1.4'
H H 0.0000 0.0000 'International Tables Vol C Tables 4.2.6.8 and 6.1.1.4'
N N 0.0061 0.0033 'International Tables Vol C Tables 4.2.6.8 and 6.1.1.4'
O O 0.0106 0.0060 'International Tables Vol C Tables 4.2.6.8 and 6.1.1.4'
S S 0.1246 0.1234 'International Tables Vol C Tables 4.2.6.8 and 6.1.1.4'
F F 0.0171 0.0103 'International Tables Vol C Tables 4.2.6.8 and 6.1.1.4'

loop_
_geom_angle_atom_site_label_1
_geom_angle_atom_site_label_2
_geom_angle_atom_site_label_3
_geom_angle
_geom_angle_site_symmetry_1
_geom_angle_site_symmetry_3
C11 S1 C8 94.2(3) . .
N1 C1 C2 177.6(7) . .
C7 C2 C3 120.3(5) . .
C7 C2 C1 120.6(5) . .
C3 C2 C1 119.0(5) . .
C4 C3 C2 119.5(5) . .
C3 C4 C5 121.8(5) . .
C6 C5 C4 117.5(5) . .
C6 C5 C8 122.5(5) . .
C4 C5 C8 120.0(5) . .
C5 C6 C7 121.2(5) . .
C2 C7 C6 119.6(5) . .
C9 C8 C5 127.6(4) . .
C9 C8 S1 109.5(4) . .
C5 C8 S1 122.9(4) . .
C8 C9 C10 114.7(4) . .
C11 C10 C9 112.4(4) . .
C11 C10 C13 125.3(4) . .
C9 C10 C13 122.3(4) . .
C10 C11 C12 128.0(5) . .
C10 C11 S1 109.1(3) . .
C12 C11 S1 122.9(4) . .
C13 C13 C10 129.7(2) 2_556 .
C13 C13 C14 110.3(3) 2_556 .
C10 C13 C14 120.0(4) . .
F2 C14 F1 104.8(5) . .
F2 C14 C13 114.4(5) . .
F1 C14 C13 109.6(5) . .
F2 C14 C15 111.7(5) . .
F1 C14 C15 109.5(4) . .
C13 C14 C15 106.8(5) . .
F3 C15 F3 104.8(7) 2_556 .
F3 C15 C14 110.7(3) 2_556 2_556
F3 C15 C14 112.6(3) . 2_556
F3 C15 C14 112.6(3) 2_556 .
F3 C15 C14 110.7(3) . .
C14 C15 C14 105.7(7) 2_556 .
C19 C16 C19 92.2(17) . 2_556
C19 C16 O1 37.9(6) . .
C19 C16 O1 68.6(9) 2_556 .
C19 C16 O1 68.6(9) . 2_556
C19 C16 O1 37.9(6) 2_556 2_556
O1 C16 O1 67.4(9) . 2_556
O1 C17 C19 89.0(14) . 2_556
O1 C17 C19 18.9(7) . .
C19 C17 C19 74.3(9) 2_556 .
O1 C17 O1 75.2(12) . 2_556
C19 C17 O1 33.5(7) 2_556 2_556
C19 C17 O1 56.4(6) . 2_556
O1 C19 C16 84.2(12) . .
O1 C19 C17 92.0(15) . 2_556
C16 C19 C17 91.4(9) . 2_556
O1 C19 O1 78.8(11) . 2_556
C16 C19 O1 62.4(8) . 2_556
C17 C19 O1 31.0(4) 2_556 2_556
O1 C19 C17 16.5(7) . .
C16 C19 C17 79.1(7) . .
C17 C19 C17 76.5(10) 2_556 .
O1 C19 C17 62.4(8) 2_556 .
C17 O1 C19 144.6(14) . .
C17 O1 C16 105.9(15) . .
C19 O1 C16 57.8(12) . .
C17 O1 C19 60.0(13) . 2_556
C19 O1 C19 90.8(12) . 2_556
C16 O1 C19 49.0(7) . 2_556
C17 O1 C17 91.7(9) . 2_556
C19 O1 C17 54.5(10) . 2_556
C16 O1 C17 72.8(6) . 2_556
C19 O1 C17 61.1(7) 2_556 2_556

loop_
_geom_bond_atom_site_label_1
_geom_bond_atom_site_label_2
_geom_bond_distance
_geom_bond_site_symmetry_2
S1 C11 1.700(5) .
S1 C8 1.704(5) .
N1 C1 1.134(7) .
C1 C2 1.418(8) .
C2 C7 1.369(7) .
C2 C3 1.373(8) .
C3 C4 1.366(7) .
C4 C5 1.393(7) .
C5 C6 1.377(7) .
C5 C8 1.456(6) .
C6 C7 1.387(7) .
C8 C9 1.351(6) .
C9 C10 1.396(6) .
C10 C11 1.394(7) .
C10 C13 1.464(6) .
C11 C12 1.465(7) .
C13 C13 1.340(8) 2_556
C13 C14 1.487(7) .
C14 F2 1.302(7) .
C14 F1 1.347(7) .
C14 C15 1.488(7) .
C15 F3 1.306(6) 2_556
C15 F3 1.306(6) .
C15 C14 1.488(7) 2_556
C16 C19 1.432(17) .
C16 C19 1.432(17) 2_556
C16 O1 1.68(2) .
C16 O1 1.68(2) 2_556
C17 O1 0.910(8) .
C17 C19 1.53(2) 2_556
C17 C19 1.858(17) .
C17 O1 1.881(18) 2_556
C19 O1 1.040(14) .
C19 C17 1.53(2) 2_556
C19 O1 1.767(18) 2_556
O1 C19 1.767(18) 2_556
O1 C17 1.881(18) 2_556
